data_7703255
loop_
_publ_author_name
'Kn\"ofel, Nicolai D'
'Schoo, Christoph'
'Seifert, Tim P.'
'Roesky, Peter W.'

_publ_section_title
;
 A dimolybdenum paddlewheel as a building block for heteromultimetallic
 structures.
;
_journal_issue 5
_journal_name_full 'Dalton transactions (Cambridge, England : 2003)'
_journal_page_first 1513
_journal_page_last 1521
_journal_paper_doi 10.1039/c9dt04167b
_journal_volume 49
_journal_year 2020
_chemical_formula_moiety 'C88 H64 Au4 F20 Mo2 O9 P4, 2.5(C4 H8 O)'
_chemical_formula_sum 'C98 H84 Au4 F20 Mo2 O11.5 P4'
_chemical_formula_weight 2929.27
_space_group_crystal_system triclinic
_space_group_IT_number 2
_space_group_name_Hall '-P 1'
_space_group_name_H-M_alt 'P -1'
_atom_sites_solution_hydrogens geom
_atom_sites_solution_primary dual
_audit_creation_date 2018-07-20
_audit_creation_method
;
Olex2 1.2-alpha
(compiled 2018.05.29 svn.r3508 for OlexSys, GUI svn.r5506)
;
_audit_update_record
;
2019-10-24 deposited with the CCDC.	2020-01-03 downloaded from the CCDC.
;
_cell_angle_alpha 115.497(2)
_cell_angle_beta 92.100(2)
_cell_angle_gamma 110.887(2)
_cell_formula_units_Z 2
_cell_length_a 16.7915(4)
_cell_length_b 18.7734(5)
_cell_length_c 19.3826(5)
_cell_measurement_reflns_used 35031
_cell_measurement_temperature 100
_cell_measurement_theta_max 29.86
_cell_measurement_theta_min 1.19
_cell_volume 5019.9(3)
_computing_cell_refinement 'X-Area Recipe 1.33.0.0 (STOE, 2015)'
_computing_data_collection 'X-Area Pilatus3_SV 1.31.127.0 (STOE, 2016)'
_computing_data_reduction
;
X-Area Integrate 1.71.0.0 (STOE, 2016)
X-Area X-Red32 1.63.2.0 (STOE, 2017)
;
_computing_molecular_graphics 'Olex2 (Dolomanov et al., 2009)'
_computing_publication_material 'Olex2 (Dolomanov et al., 2009)'
_computing_structure_refinement 'ShelXL (Sheldrick, 2015)'
_computing_structure_solution 'ShelXT (Sheldrick, 2015)'
_diffrn_ambient_temperature 100
_diffrn_detector Pilatus200K
_diffrn_detector_area_resol_mean 5.81
_diffrn_detector_type 'DECTRIS PILATUS 200K'
_diffrn_measured_fraction_theta_full 0.998
_diffrn_measured_fraction_theta_max 0.984
_diffrn_measurement_device 'Eulerian 4-circle diffractometer'
_diffrn_measurement_device_type 'STOE STADIVARI'
_diffrn_measurement_method 'rotation method, \w scans'
_diffrn_radiation_collimation '0.5 mm diameter, monocapillary'
_diffrn_radiation_monochromator 'plane graphite'
_diffrn_radiation_polarisn_norm 0
_diffrn_radiation_probe x-ray
_diffrn_radiation_type MoK\a
_diffrn_radiation_wavelength 0.71073
_diffrn_reflns_av_R_equivalents 0.0469
_diffrn_reflns_av_unetI/netI 0.0489
_diffrn_reflns_Laue_measured_fraction_full 0.998
_diffrn_reflns_Laue_measured_fraction_max 0.984
_diffrn_reflns_limit_h_max 20
_diffrn_reflns_limit_h_min -20
_diffrn_reflns_limit_k_max 19
_diffrn_reflns_limit_k_min -23
_diffrn_reflns_limit_l_max 23
_diffrn_reflns_limit_l_min -23
_diffrn_reflns_number 42389
_diffrn_reflns_point_group_measured_fraction_full 0.998
_diffrn_reflns_point_group_measured_fraction_max 0.984
_diffrn_reflns_theta_full 25.242
_diffrn_reflns_theta_max 26.134
_diffrn_reflns_theta_min 1.195
_diffrn_source 'Mo LFF Sealed Tube'
_diffrn_source_current 1.000
_diffrn_source_power 0.050
_diffrn_source_voltage 50
_exptl_absorpt_coefficient_mu 6.224
_exptl_absorpt_correction_T_max 0.5648
_exptl_absorpt_correction_T_min 0.2262
_exptl_absorpt_correction_type integration
_exptl_absorpt_process_details 'STOE XRED, XSHAPE & LANA'
_exptl_crystal_colour 'clear yellow'
_exptl_crystal_colour_lustre clear
_exptl_crystal_colour_primary yellow
_exptl_crystal_density_diffrn 1.938
_exptl_crystal_description plate
_exptl_crystal_F_000 2808
_exptl_crystal_size_max 0.317
_exptl_crystal_size_mid 0.219
_exptl_crystal_size_min 0.096
_refine_diff_density_max 4.655
_refine_diff_density_min -1.740
_refine_diff_density_rms 0.233
_refine_ls_extinction_method none
_refine_ls_goodness_of_fit_ref 1.015
_refine_ls_hydrogen_treatment constr
_refine_ls_matrix_type full
_refine_ls_number_parameters 1261
_refine_ls_number_reflns 19696
_refine_ls_number_restraints 149
_refine_ls_restrained_S_all 1.013
_refine_ls_R_factor_all 0.0709
_refine_ls_R_factor_gt 0.0560
_refine_ls_shift/su_max 0.001
_refine_ls_shift/su_mean 0.000
_refine_ls_structure_factor_coef Fsqd
_refine_ls_weighting_details 'w=1/[\s^2^(Fo^2^)+(0.1101P)^2^] where P=(Fo^2^+2Fc^2^)/3'
_refine_ls_weighting_scheme calc
_refine_ls_wR_factor_gt 0.1480
_refine_ls_wR_factor_ref 0.1579
_reflns_Friedel_coverage 0.000
_reflns_number_gt 15347
_reflns_number_total 19696
_reflns_threshold_expression 'I > 2\s(I)'
_cod_data_source_file c9dt04167b2.cif
_cod_data_source_block nk102
_cod_depositor_comments 'Adding full bibliography for 7703254--7703259.cif.'
_cod_original_cell_volume 5019.9(2)
_cod_original_formula_sum 'C98 H84 Au4 F20 Mo2 O11.50 P4'
_cod_database_code 7703255
_shelx_shelxl_version_number 2018/3
_shelx_space_group_comment
;
The symmetry employed for this shelxl refinement is uniquely defined
by the following loop, which should always be used as a source of
symmetry information in preference to the above space-group names.
They are only intended as comments.
;
_olex2_refinement_description
;
1. Fixed Uiso
 At 1.2 times of:
  All C(H) groups, All C(H,H) groups
2. Restrained distances
 C97-C98 \\sim C98-C99 \\sim C99-C100
 with sigma of 0.02
 O12-C97 \\sim O12-C100
 with sigma of 0.02
 O12-C98 \\sim O12-C99
 with sigma of 0.04
 C98-C100 \\sim C97-C99
 with sigma of 0.04
 C89-C90 \\sim C90-C91 \\sim C91-C92
 with sigma of 0.02
 O10-C89 \\sim O10-C92
 with sigma of 0.02
 O10-C90 \\sim O10-C91
 with sigma of 0.04
 C90-C92 \\sim C89-C91
 with sigma of 0.04
3. Rigid bond restraints
 P3, Au3, C52, C46, C53, C45, C51, C47
 with sigma for 1-2 distances of 0.01 and sigma for 1-3 distances of 0.01
4. Uiso/Uaniso restraints and constraints
O12 \\sim C97 \\sim C98 \\sim C99 \\sim C100: within 2A with sigma of 0.04 and
sigma for terminal atoms of 0.08
O10 \\sim C89 \\sim C90 \\sim C91 \\sim C92: within 2A with sigma of 0.04 and
sigma for terminal atoms of 0.08
5. Rigid body (RIGU) restrains
 O12, C97, C98, C99, C100
 with sigma for 1-2 distances of 0.004 and sigma for 1-3 distances of 0.004
 O10, C89, C90, C91, C92
 with sigma for 1-2 distances of 0.004 and sigma for 1-3 distances of 0.004
6. Others
 Fixed Sof: O12(0.5) C97(0.5) H97A(0.5) H97B(0.5) C98(0.5) H98A(0.5) H98B(0.5)
 C99(0.5) H99A(0.5) H99B(0.5) C100(0.5) H10A(0.5) H10B(0.5)
7.a Free rotating group:
 O10(C89,C90,C91,C92), O12(C97,C98,C99,C100)
7.b Secondary CH2 refined with riding coordinates:
 C2(H2A,H2B), C3(H3A,H3B), C23(H23A,H23B), C24(H24A,H24B), C44(H44A,H44B),
 C45(H45A,H45B), C65(H65A,H65B), C66(H66A,H66B), C85(H85A,H85B), C86(H86A,H86B),
  C87(H87A,H87B), C88(H88A,H88B), C89(H89A,H89B), C90(H90A,H90B), C91(H91A,
 H91B), C92(H92A,H92B), C93(H93A,H93B), C94(H94A,H94B), C95(H95A,H95B),
 C96(H96A,H96B), C97(H97A,H97B), C98(H98A,H98B), C99(H99A,H99B), C100(H10A,H10B)
7.c Aromatic/amide H refined with riding coordinates:
 C5(H5), C6(H6), C7(H7), C8(H8), C9(H9), C11(H11), C12(H12), C13(H13),
 C14(H14), C15(H15), C26(H26), C27(H27), C28(H28), C29(H29), C30(H30), C32(H32),
  C33(H33), C34(H34), C35(H35), C36(H36), C47(H47), C48(H48), C49(H49),
 C50(H50), C51(H51), C53(H53), C54(H54), C55(H55), C56(H56), C57(H57), C68(H68),
  C69(H69), C70(H70), C71(H71), C72(H72), C74(H74), C75(H75), C76(H76),
 C77(H77), C78(H78)
;
_olex2_diffrn_ambient_temperature_device 'Oxford Cryosystems'
_olex2_exptl_crystal_mounting_method 'The crystal was mounted on a mylar loop oil'
_olex2_submission_special_instructions 'No special instructions were received'

loop_
_space_group_symop_operation_xyz
'x, y, z'
'-x, -y, -z'

loop_
_atom_site_label
_atom_site_type_symbol
_atom_site_fract_x
_atom_site_fract_y
_atom_site_fract_z
_atom_site_U_iso_or_equiv
_atom_site_adp_type
_atom_site_occupancy
_atom_site_site_symmetry_order
_atom_site_calc_flag
_atom_site_refinement_flags_posn
_atom_site_refinement_flags_adp
_atom_site_refinement_flags_occupancy
_atom_site_disorder_assembly
_atom_site_disorder_group
Au1 Au 0.53678(2) 0.36675(2) 0.16188(2) 0.04065(10) Uani 1 1 d . . . . .
Au2 Au 0.41720(2) 0.43093(2) 0.77559(2) 0.04093(10) Uani 1 1 d . . . . .
Au3 Au 0.22109(3) 0.83400(2) 0.89063(2) 0.04989(11) Uani 1 1 d . U . . .
Au4 Au 0.29482(2) 0.88041(2) 0.31815(2) 0.04059(10) Uani 1 1 d . . . . .
Mo1 Mo 0.27493(4) 0.55571(4) 0.47053(4) 0.03014(14) Uani 1 1 d . . . . .
Mo2 Mo 0.40710(4) 0.63664(4) 0.52318(4) 0.02913(14) Uani 1 1 d . . . . .
P1 P 0.39164(15) 0.30479(14) 0.15895(12) 0.0391(5) Uani 1 1 d . . . . .
P2 P 0.28549(16) 0.35894(13) 0.68845(13) 0.0406(5) Uani 1 1 d . . . . .
P3 P 0.31141(16) 0.90462(14) 0.83454(13) 0.0437(5) Uani 1 1 d . U . . .
P4 P 0.42060(15) 0.86414(13) 0.33534(12) 0.0365(4) Uani 1 1 d . . . . .
F1 F 0.6667(4) 0.4511(4) 0.0682(3) 0.0600(14) Uani 1 1 d . . . . .
F2 F 0.8350(4) 0.4828(4) 0.0671(4) 0.0674(16) Uani 1 1 d . . . . .
F3 F 0.9313(4) 0.4622(4) 0.1650(4) 0.0679(16) Uani 1 1 d . . . . .
F4 F 0.8565(4) 0.4002(5) 0.2614(5) 0.0773(19) Uani 1 1 d . . . . .
F5 F 0.6862(4) 0.3620(4) 0.2607(4) 0.0634(15) Uani 1 1 d . . . . .
F6 F 0.5878(4) 0.4014(4) 0.7315(3) 0.0594(14) Uani 1 1 d . . . . .
F7 F 0.7422(5) 0.4483(5) 0.8196(4) 0.0742(18) Uani 1 1 d . . . . .
F8 F 0.7784(4) 0.5495(4) 0.9782(4) 0.0708(17) Uani 1 1 d . . . . .
F9 F 0.6584(4) 0.6036(4) 1.0483(3) 0.0621(15) Uani 1 1 d . . . . .
F10 F 0.5030(4) 0.5539(4) 0.9609(3) 0.0513(12) Uani 1 1 d . . . . .
F11 F 0.2472(5) 0.7682(5) 1.0160(4) 0.082(2) Uani 1 1 d . . . . .
F12 F 0.1352(5) 0.6786(6) 1.0720(4) 0.088(2) Uani 1 1 d . . . . .
F13 F -0.0392(5) 0.6149(6) 1.0168(5) 0.095(2) Uani 1 1 d . . . . .
F14 F -0.0997(4) 0.6522(6) 0.9080(5) 0.089(2) Uani 1 1 d . . . . .
F15 F 0.0120(5) 0.7490(5) 0.8565(4) 0.0760(18) Uani 1 1 d . . . . .
F16 F 0.2104(5) 0.8837(4) 0.1717(4) 0.0750(19) Uani 1 1 d . . . . .
F17 F 0.0629(7) 0.8960(6) 0.1343(7) 0.136(4) Uani 1 1 d . . . . .
F18 F -0.0439(6) 0.9128(6) 0.2337(9) 0.160(6) Uani 1 1 d . . . . .
F19 F -0.0049(5) 0.9141(6) 0.3758(8) 0.131(4) Uani 1 1 d . . . . .
F20 F 0.1410(4) 0.8960(4) 0.4104(4) 0.0711(18) Uani 1 1 d . . . . .
O1 O 0.3071(4) 0.4718(3) 0.3726(3) 0.0338(11) Uani 1 1 d . . . . .
O2 O 0.4480(4) 0.5595(3) 0.4299(3) 0.0338(11) Uani 1 1 d . . . . .
O3 O 0.4157(4) 0.5690(3) 0.5831(3) 0.0349(12) Uani 1 1 d . . . . .
O4 O 0.2748(4) 0.4816(3) 0.5272(3) 0.0333(11) Uani 1 1 d . . . . .
O5 O 0.3764(4) 0.7201(3) 0.6220(3) 0.0337(11) Uani 1 1 d . . . . .
O6 O 0.2348(4) 0.6347(3) 0.5656(3) 0.0355(12) Uani 1 1 d . . . . .
O7 O 0.4114(4) 0.7106(3) 0.4657(3) 0.0352(12) Uani 1 1 d . . . . .
O8 O 0.2693(4) 0.6250(3) 0.4100(3) 0.0343(11) Uani 1 1 d . . . . .
O9 O 0.1182(5) 0.4668(5) 0.3988(5) 0.068(2) Uani 1 1 d . . . . .
C1 C 0.3882(5) 0.4921(5) 0.3731(5) 0.0353(17) Uani 1 1 d . . . . .
C2 C 0.4179(6) 0.4373(5) 0.3085(5) 0.0397(18) Uani 1 1 d . . . . .
H2A H 0.439578 0.403959 0.326286 0.048 Uiso 1 1 calc R . . . .
H2B H 0.467766 0.475361 0.297323 0.048 Uiso 1 1 calc R . . . .
C3 C 0.3474(6) 0.3732(5) 0.2318(5) 0.0414(19) Uani 1 1 d . . . . .
H3A H 0.328398 0.405626 0.210837 0.050 Uiso 1 1 calc R . . . .
H3B H 0.295847 0.336229 0.242362 0.050 Uiso 1 1 calc R . . . .
C4 C 0.3726(6) 0.2150(5) 0.1806(5) 0.0430(19) Uani 1 1 d . . . . .
C5 C 0.4351(6) 0.2238(6) 0.2363(5) 0.045(2) Uani 1 1 d . . . . .
H5 H 0.487641 0.275150 0.260717 0.054 Uiso 1 1 calc R . . . .
C6 C 0.4219(6) 0.1590(6) 0.2567(6) 0.052(2) Uani 1 1 d . . . . .
H6 H 0.463432 0.167371 0.297148 0.062 Uiso 1 1 calc R . . . .
C7 C 0.3472(7) 0.0812(7) 0.2174(7) 0.063(3) Uani 1 1 d . . . . .
H7 H 0.339036 0.034974 0.228787 0.076 Uiso 1 1 calc R . . . .
C8 C 0.2856(7) 0.0724(7) 0.1619(7) 0.064(3) Uani 1 1 d . . . . .
H8 H 0.233874 0.020286 0.136109 0.077 Uiso 1 1 calc R . . . .
C9 C 0.2978(6) 0.1381(6) 0.1431(6) 0.054(2) Uani 1 1 d . . . . .
H9 H 0.254839 0.130587 0.104383 0.065 Uiso 1 1 calc R . . . .
C10 C 0.3190(6) 0.2571(5) 0.0647(5) 0.0427(19) Uani 1 1 d . . . . .
C11 C 0.3502(8) 0.2248(6) -0.0008(5) 0.055(2) Uani 1 1 d . . . . .
H11 H 0.407910 0.227613 0.003748 0.067 Uiso 1 1 calc R . . . .
C12 C 0.2961(9) 0.1877(7) -0.0742(6) 0.068(3) Uani 1 1 d . . . . .
H12 H 0.317602 0.166143 -0.120063 0.082 Uiso 1 1 calc R . . . .
C13 C 0.2133(10) 0.1820(8) -0.0813(7) 0.080(4) Uani 1 1 d . . . . .
H13 H 0.176857 0.154009 -0.132164 0.097 Uiso 1 1 calc R . . . .
C14 C 0.1816(10) 0.2151(9) -0.0180(7) 0.081(4) Uani 1 1 d . . . . .
H14 H 0.124214 0.212983 -0.023734 0.098 Uiso 1 1 calc R . . . .
C15 C 0.2353(8) 0.2532(7) 0.0577(6) 0.063(3) Uani 1 1 d . . . . .
H15 H 0.213724 0.275952 0.103268 0.076 Uiso 1 1 calc R . . . .
C16 C 0.6690(6) 0.4032(5) 0.1637(5) 0.0390(18) Uani 1 1 d . . . . .
C17 C 0.7102(6) 0.4353(6) 0.1167(6) 0.048(2) Uani 1 1 d . . . . .
C18 C 0.7974(7) 0.4547(6) 0.1151(6) 0.050(2) Uani 1 1 d . . . . .
C19 C 0.8468(7) 0.4430(6) 0.1644(6) 0.057(2) Uani 1 1 d . . . . .
C20 C 0.8087(7) 0.4113(6) 0.2121(6) 0.054(2) Uani 1 1 d . . . . .
C21 C 0.7194(7) 0.3917(6) 0.2102(6) 0.050(2) Uani 1 1 d . . . . .
C22 C 0.3459(6) 0.5048(5) 0.5718(5) 0.0378(18) Uani 1 1 d . . . . .
C23 C 0.3530(6) 0.4572(6) 0.6160(6) 0.047(2) Uani 1 1 d . . . . .
H23A H 0.395174 0.499147 0.667046 0.057 Uiso 1 1 calc R . . . .
H23B H 0.376626 0.414516 0.585845 0.057 Uiso 1 1 calc R . . . .
C24 C 0.2661(5) 0.4101(5) 0.6308(5) 0.0368(17) Uani 1 1 d . . . . .
H24A H 0.224235 0.365347 0.580224 0.044 Uiso 1 1 calc R . . . .
H24B H 0.240910 0.451600 0.659889 0.044 Uiso 1 1 calc R . . . .
C25 C 0.2825(6) 0.2566(5) 0.6140(5) 0.044(2) Uani 1 1 d . . . . .
C26 C 0.3561(7) 0.2517(6) 0.5843(5) 0.047(2) Uani 1 1 d . . . . .
H26 H 0.408832 0.302956 0.607831 0.056 Uiso 1 1 calc R . . . .
C27 C 0.3590(7) 0.1818(6) 0.5260(6) 0.056(2) Uani 1 1 d . . . . .
H27 H 0.411004 0.183890 0.507605 0.068 Uiso 1 1 calc R . . . .
C28 C 0.2824(8) 0.1049(7) 0.4928(7) 0.068(3) Uani 1 1 d . . . . .
H28 H 0.281259 0.053668 0.450700 0.081 Uiso 1 1 calc R . . . .
C29 C 0.2068(8) 0.1049(7) 0.5231(7) 0.069(3) Uani 1 1 d . . . . .
H29 H 0.155568 0.052487 0.503236 0.083 Uiso 1 1 calc R . . . .
C30 C 0.2075(7) 0.1805(6) 0.5812(7) 0.063(3) Uani 1 1 d . . . . .
H30 H 0.155484 0.180343 0.599059 0.075 Uiso 1 1 calc R . . . .
C31 C 0.1883(6) 0.3345(5) 0.7273(5) 0.044(2) Uani 1 1 d . . . . .
C32 C 0.1960(8) 0.3281(6) 0.7962(5) 0.057(3) Uani 1 1 d . . . . .
H32 H 0.249743 0.333592 0.820146 0.068 Uiso 1 1 calc R . . . .
C33 C 0.1239(9) 0.3138(7) 0.8291(6) 0.067(3) Uani 1 1 d . . . . .
H33 H 0.128293 0.307772 0.875174 0.080 Uiso 1 1 calc R . . . .
C34 C 0.0475(9) 0.3082(7) 0.7976(7) 0.069(3) Uani 1 1 d . . . . .
H34 H -0.000426 0.300013 0.822312 0.083 Uiso 1 1 calc R . . . .
C35 C 0.0389(7) 0.3143(7) 0.7297(7) 0.062(3) Uani 1 1 d . . . . .
H35 H -0.015159 0.309511 0.707056 0.074 Uiso 1 1 calc R . . . .
C36 C 0.1099(7) 0.3276(7) 0.6942(6) 0.058(3) Uani 1 1 d . . . . .
H36 H 0.104209 0.332024 0.647427 0.070 Uiso 1 1 calc R . . . .
C37 C 0.5372(6) 0.4751(5) 0.8424(5) 0.0387(18) Uani 1 1 d . . . . .
C38 C 0.6022(7) 0.4514(6) 0.8111(5) 0.048(2) Uani 1 1 d . . . . .
C39 C 0.6823(7) 0.4749(6) 0.8550(7) 0.055(2) Uani 1 1 d . . . . .
C40 C 0.7007(7) 0.5256(6) 0.9357(6) 0.055(2) Uani 1 1 d . . . . .
C41 C 0.6405(7) 0.5514(6) 0.9681(6) 0.051(2) Uani 1 1 d . . . . .
C42 C 0.5607(6) 0.5263(6) 0.9224(5) 0.0439(19) Uani 1 1 d . . . . .
C43 C 0.2944(5) 0.7003(5) 0.6216(4) 0.0312(15) Uani 1 1 d . . . . .
C44 C 0.2693(6) 0.7592(5) 0.6894(5) 0.0377(17) Uani 1 1 d . . . . .
H44A H 0.229941 0.724450 0.710757 0.045 Uiso 1 1 calc R . . . .
H44B H 0.235951 0.783489 0.669809 0.045 Uiso 1 1 calc R . . . .
C45 C 0.3463(6) 0.8340(5) 0.7558(5) 0.0394(17) Uani 1 1 d . U . . .
H45A H 0.386748 0.868323 0.734725 0.047 Uiso 1 1 calc R . . . .
H45B H 0.378599 0.810267 0.777260 0.047 Uiso 1 1 calc R . . . .
C46 C 0.4102(6) 0.9950(5) 0.9016(5) 0.0444(18) Uani 1 1 d . U . . .
C47 C 0.4113(7) 1.0419(7) 0.9775(6) 0.056(2) Uani 1 1 d . U . . .
H47 H 0.359636 1.024521 0.995648 0.068 Uiso 1 1 calc R . . . .
C48 C 0.4833(7) 1.1135(7) 1.0299(6) 0.060(3) Uani 1 1 d . . . . .
H48 H 0.480093 1.146042 1.082352 0.072 Uiso 1 1 calc R . . . .
C49 C 0.5599(7) 1.1380(6) 1.0064(6) 0.056(2) Uani 1 1 d . . . . .
H49 H 0.610487 1.187009 1.042408 0.067 Uiso 1 1 calc R . . . .
C50 C 0.5625(9) 1.0906(8) 0.9297(8) 0.088(4) Uani 1 1 d . . . . .
H50 H 0.615850 1.106159 0.913309 0.105 Uiso 1 1 calc R . . . .
C51 C 0.4892(8) 1.0213(7) 0.8768(7) 0.081(4) Uani 1 1 d . U . . .
H51 H 0.491219 0.990734 0.823525 0.097 Uiso 1 1 calc R . . . .
C52 C 0.2593(7) 0.9470(6) 0.7863(6) 0.050(2) Uani 1 1 d . U . . .
C53 C 0.1742(8) 0.9257(7) 0.7764(7) 0.066(3) Uani 1 1 d . U . . .
H53 H 0.140682 0.888485 0.795585 0.079 Uiso 1 1 calc R . . . .
C54 C 0.1318(9) 0.9551(8) 0.7393(9) 0.078(4) Uani 1 1 d . . . . .
H54 H 0.070621 0.939238 0.734099 0.094 Uiso 1 1 calc R . . . .
C55 C 0.1797(10) 1.0076(9) 0.7102(8) 0.079(4) Uani 1 1 d . . . . .
H55 H 0.151637 1.027165 0.683176 0.095 Uiso 1 1 calc R . . . .
C56 C 0.2693(10) 1.0319(7) 0.7205(7) 0.070(3) Uani 1 1 d . . . . .
H56 H 0.302992 1.068751 0.700990 0.084 Uiso 1 1 calc R . . . .
C57 C 0.3088(9) 1.0028(7) 0.7586(6) 0.063(3) Uani 1 1 d . . . . .
H57 H 0.370379 1.020371 0.766514 0.076 Uiso 1 1 calc R . . . .
C58 C 0.1388(7) 0.7667(6) 0.9367(6) 0.054(2) Uani 1 1 d . . . . .
C59 C 0.1612(7) 0.7427(7) 0.9883(6) 0.061(3) Uani 1 1 d . . . . .
C60 C 0.1042(8) 0.6954(8) 1.0181(6) 0.064(3) Uani 1 1 d . . . . .
C61 C 0.0175(7) 0.6645(8) 0.9907(7) 0.064(3) Uani 1 1 d . . . . .
C62 C -0.0134(7) 0.6827(7) 0.9366(6) 0.063(3) Uani 1 1 d . . . . .
C63 C 0.0431(7) 0.7322(7) 0.9110(6) 0.060(3) Uani 1 1 d . . . . .
C64 C 0.3400(5) 0.6871(5) 0.4203(4) 0.0344(17) Uani 1 1 d . . . . .
C65 C 0.3386(6) 0.7331(5) 0.3726(5) 0.0378(18) Uani 1 1 d . . . . .
H65A H 0.326019 0.691558 0.316151 0.045 Uiso 1 1 calc R . . . .
H65B H 0.290629 0.752737 0.381252 0.045 Uiso 1 1 calc R . . . .
C66 C 0.4238(6) 0.8104(5) 0.3932(5) 0.0374(17) Uani 1 1 d . . . . .
H66A H 0.471854 0.791010 0.384534 0.045 Uiso 1 1 calc R . . . .
H66B H 0.436359 0.852267 0.449549 0.045 Uiso 1 1 calc R . . . .
C67 C 0.4401(7) 0.7995(6) 0.2419(5) 0.048(2) Uani 1 1 d . . . . .
C68 C 0.5116(7) 0.7777(7) 0.2368(6) 0.055(2) Uani 1 1 d . . . . .
H68 H 0.552219 0.796773 0.283014 0.066 Uiso 1 1 calc R . . . .
C69 C 0.5230(9) 0.7281(7) 0.1636(8) 0.069(3) Uani 1 1 d . . . . .
H69 H 0.571854 0.713357 0.159900 0.082 Uiso 1 1 calc R . . . .
C70 C 0.4662(11) 0.7010(8) 0.0988(8) 0.083(4) Uani 1 1 d . . . . .
H70 H 0.475927 0.667638 0.049474 0.100 Uiso 1 1 calc R . . . .
C71 C 0.3912(12) 0.7201(10) 0.1003(8) 0.092(5) Uani 1 1 d . . . . .
H71 H 0.350110 0.699418 0.053696 0.110 Uiso 1 1 calc R . . . .
C72 C 0.3821(9) 0.7700(8) 0.1730(6) 0.066(3) Uani 1 1 d . . . . .
H72 H 0.333629 0.785231 0.176509 0.079 Uiso 1 1 calc R . . . .
C73 C 0.5189(6) 0.9649(5) 0.3804(5) 0.042(2) Uani 1 1 d . . . . .
C74 C 0.5921(6) 0.9757(6) 0.4248(6) 0.046(2) Uani 1 1 d . . . . .
H74 H 0.591984 0.929699 0.433756 0.056 Uiso 1 1 calc R . . . .
C75 C 0.6659(7) 1.0531(7) 0.4567(6) 0.057(2) Uani 1 1 d . . . . .
H75 H 0.716267 1.060517 0.487716 0.068 Uiso 1 1 calc R . . . .
C76 C 0.6656(8) 1.1202(6) 0.4428(6) 0.058(3) Uani 1 1 d . . . . .
H76 H 0.716734 1.172746 0.462482 0.070 Uiso 1 1 calc R . . . .
C77 C 0.5916(9) 1.1100(6) 0.4007(6) 0.062(3) Uani 1 1 d . . . . .
H77 H 0.590953 1.156267 0.392711 0.075 Uiso 1 1 calc R . . . .
C78 C 0.5183(7) 1.0337(6) 0.3699(5) 0.047(2) Uani 1 1 d . . . . .
H78 H 0.466942 1.027611 0.341430 0.057 Uiso 1 1 calc R . . . .
C79 C 0.1823(6) 0.8918(6) 0.2943(7) 0.053(2) Uani 1 1 d . . . . .
C80 C 0.1580(8) 0.8917(7) 0.2247(8) 0.066(3) Uani 1 1 d . . . . .
C81 C 0.0843(9) 0.8969(7) 0.2021(9) 0.081(4) Uani 1 1 d . . . . .
C82 C 0.0306(9) 0.9073(8) 0.2552(12) 0.093(5) Uani 1 1 d . . . . .
C83 C 0.0490(8) 0.9071(8) 0.3265(11) 0.086(5) Uani 1 1 d . . . . .
C84 C 0.1256(7) 0.8982(6) 0.3414(8) 0.063(3) Uani 1 1 d . . . . .
C85 C 0.0595(10) 0.5104(12) 0.4119(10) 0.103(5) Uani 1 1 d . . . . .
H85A H 0.079385 0.560771 0.465162 0.124 Uiso 1 1 calc R . . . .
H85B H -0.000783 0.470216 0.406157 0.124 Uiso 1 1 calc R . . . .
C86 C 0.0630(10) 0.5411(11) 0.3465(9) 0.093(4) Uani 1 1 d . . . . .
H86A H 0.005872 0.539194 0.328700 0.112 Uiso 1 1 calc R . . . .
H86B H 0.108915 0.600261 0.365688 0.112 Uiso 1 1 calc R . . . .
C87 C 0.0837(13) 0.4777(13) 0.2855(10) 0.116(6) Uani 1 1 d . . . . .
H87A H 0.139627 0.505743 0.273589 0.139 Uiso 1 1 calc R . . . .
H87B H 0.036941 0.444555 0.237111 0.139 Uiso 1 1 calc R . . . .
C88 C 0.0914(11) 0.4172(10) 0.3182(8) 0.095(5) Uani 1 1 d . . . . .
H88A H 0.034185 0.367874 0.303505 0.114 Uiso 1 1 calc R . . . .
H88B H 0.134661 0.394081 0.296762 0.114 Uiso 1 1 calc R . . . .
O10 O 0.0615(6) 0.2844(8) 0.5087(6) 0.138(5) Uani 1 1 d D U . . .
C89 C -0.0197(8) 0.2114(8) 0.4890(8) 0.151(7) Uani 1 1 d DG U . . .
H89A H -0.031792 0.205064 0.536164 0.181 Uiso 1 1 calc R . . . .
H89B H -0.017354 0.157433 0.449182 0.181 Uiso 1 1 calc R . . . .
C90 C -0.0906(5) 0.2293(11) 0.4564(10) 0.156(7) Uani 1 1 d DG U . . .
H90A H -0.114310 0.262423 0.498761 0.187 Uiso 1 1 calc R . . . .
H90B H -0.139088 0.174903 0.416985 0.187 Uiso 1 1 calc R . . . .
C91 C -0.0395(9) 0.2834(10) 0.4188(9) 0.143(6) Uani 1 1 d DG U . . .
H91A H -0.035000 0.246011 0.365653 0.172 Uiso 1 1 calc R . . . .
H91B H -0.066897 0.320971 0.415622 0.172 Uiso 1 1 calc R . . . .
C92 C 0.0500(8) 0.3369(8) 0.4763(8) 0.128(6) Uani 1 1 d DG U . . .
H92A H 0.096892 0.350834 0.448634 0.154 Uiso 1 1 calc R . . . .
H92B H 0.051697 0.391726 0.518315 0.154 Uiso 1 1 calc R . . . .
O11 O 0.1076(13) 0.1259(14) 0.2933(13) 0.185(8) Uani 1 1 d . . . . .
C93 C 0.163(2) 0.1348(15) 0.3539(15) 0.193(15) Uani 1 1 d . . . . .
H93A H 0.192538 0.095362 0.331813 0.232 Uiso 1 1 calc R . . . .
H93B H 0.128260 0.117578 0.388567 0.232 Uiso 1 1 calc R . . . .
C94 C 0.230(2) 0.2249(13) 0.4009(11) 0.161(11) Uani 1 1 d . . . . .
H94A H 0.213343 0.257708 0.449064 0.193 Uiso 1 1 calc R . . . .
H94B H 0.288326 0.226488 0.415192 0.193 Uiso 1 1 calc R . . . .
C95 C 0.2289(16) 0.2544(16) 0.3493(15) 0.142(8) Uani 1 1 d . . . . .
H95A H 0.276106 0.249380 0.320893 0.171 Uiso 1 1 calc R . . . .
H95B H 0.239812 0.316403 0.377586 0.171 Uiso 1 1 calc R . . . .
C96 C 0.1323(19) 0.1982(18) 0.2848(15) 0.163(10) Uani 1 1 d . . . . .
H96A H 0.091931 0.227109 0.300149 0.196 Uiso 1 1 calc R . . . .
H96B H 0.138686 0.186428 0.230826 0.196 Uiso 1 1 calc R . . . .
O12 O 0.0787(19) 0.048(2) 0.063(2) 0.184(13) Uani 0.5 1 d D U P A -1
C97 C 0.002(3) 0.066(3) 0.072(3) 0.25(2) Uani 0.5 1 d DG U P A -1
H97A H 0.018847 0.128401 0.105048 0.298 Uiso 0.5 1 calc R . P A -1
H97B H -0.035527 0.033781 0.096165 0.298 Uiso 0.5 1 calc R . P A -1
C98 C -0.046(3) 0.035(4) -0.011(3) 0.26(2) Uani 0.5 1 d DG U P A -1
H98A H -0.025175 0.081874 -0.026227 0.307 Uiso 0.5 1 calc R . P A -1
H98B H -0.110201 0.015420 -0.015688 0.307 Uiso 0.5 1 calc R . P A -1
C99 C -0.022(3) -0.040(3) -0.061(2) 0.24(2) Uani 0.5 1 d DG U P A -1
H99A H -0.060151 -0.094066 -0.060855 0.284 Uiso 0.5 1 calc R . P A -1
H99B H -0.025688 -0.050134 -0.115744 0.284 Uiso 0.5 1 calc R . P A -1
C100 C 0.073(2) -0.007(3) -0.018(2) 0.173(15) Uani 0.5 1 d DG U P A -1
H10A H 0.086846 -0.055522 -0.024603 0.207 Uiso 0.5 1 calc R . P A -1
H10B H 0.113739 0.026874 -0.039797 0.207 Uiso 0.5 1 calc R . P A -1

loop_
_atom_site_aniso_label
_atom_site_aniso_U_11
_atom_site_aniso_U_22
_atom_site_aniso_U_33
_atom_site_aniso_U_23
_atom_site_aniso_U_13
_atom_site_aniso_U_12
Au1 0.0461(2) 0.03127(17) 0.03635(17) 0.01178(13) 0.00950(14) 0.01260(14)
Au2 0.0514(2) 0.03041(16) 0.03496(17) 0.01573(13) 0.00020(14) 0.01125(14)
Au3 0.0521(2) 0.0455(2) 0.0446(2) 0.01806(16) 0.01559(16) 0.01609(17)
Au4 0.0466(2) 0.03298(17) 0.04475(19) 0.01863(14) 0.00478(14) 0.01948(14)
Mo1 0.0327(3) 0.0236(3) 0.0313(3) 0.0130(3) 0.0029(3) 0.0091(3)
Mo2 0.0328(3) 0.0227(3) 0.0306(3) 0.0126(3) 0.0037(3) 0.0106(3)
P1 0.0464(12) 0.0316(10) 0.0304(10) 0.0095(8) 0.0054(9) 0.0135(9)
P2 0.0501(13) 0.0306(10) 0.0371(11) 0.0179(9) 0.0027(9) 0.0109(9)
P3 0.0487(13) 0.0346(11) 0.0392(11) 0.0118(9) 0.0127(10) 0.0152(10)
P4 0.0489(12) 0.0315(10) 0.0376(11) 0.0199(9) 0.0117(9) 0.0209(9)
F1 0.064(4) 0.072(4) 0.053(3) 0.037(3) 0.016(3) 0.028(3)
F2 0.070(4) 0.079(4) 0.069(4) 0.047(4) 0.028(3) 0.031(3)
F3 0.051(4) 0.071(4) 0.092(5) 0.046(4) 0.021(3) 0.027(3)
F4 0.059(4) 0.090(5) 0.103(5) 0.069(5) 0.010(4) 0.025(4)
F5 0.060(4) 0.069(4) 0.079(4) 0.051(3) 0.018(3) 0.026(3)
F6 0.074(4) 0.061(3) 0.044(3) 0.021(3) 0.009(3) 0.034(3)
F7 0.073(4) 0.098(5) 0.068(4) 0.043(4) 0.025(3) 0.049(4)
F8 0.052(4) 0.080(4) 0.070(4) 0.034(4) -0.003(3) 0.020(3)
F9 0.068(4) 0.058(3) 0.036(3) 0.009(3) -0.008(3) 0.019(3)
F10 0.057(3) 0.054(3) 0.041(3) 0.019(2) 0.009(2) 0.026(3)
F11 0.056(4) 0.104(5) 0.083(5) 0.056(4) 0.007(3) 0.015(4)
F12 0.086(5) 0.112(6) 0.070(4) 0.061(5) 0.012(4) 0.023(5)
F13 0.073(5) 0.124(7) 0.092(5) 0.065(5) 0.037(4) 0.024(5)
F14 0.049(4) 0.115(6) 0.093(5) 0.047(5) 0.017(4) 0.028(4)
F15 0.072(4) 0.081(4) 0.077(4) 0.040(4) 0.006(4) 0.030(4)
F16 0.092(5) 0.061(4) 0.063(4) 0.030(3) -0.006(4) 0.025(4)
F17 0.139(8) 0.097(6) 0.150(9) 0.063(6) -0.066(7) 0.029(6)
F18 0.061(5) 0.087(6) 0.280(15) 0.048(8) -0.052(7) 0.033(5)
F19 0.052(5) 0.083(5) 0.213(12) 0.031(7) 0.037(6) 0.028(4)
F20 0.054(4) 0.058(4) 0.086(5) 0.027(3) 0.026(3) 0.016(3)
O1 0.037(3) 0.026(3) 0.029(3) 0.008(2) 0.002(2) 0.010(2)
O2 0.038(3) 0.032(3) 0.031(3) 0.015(2) 0.006(2) 0.014(2)
O3 0.036(3) 0.029(3) 0.035(3) 0.016(2) -0.001(2) 0.009(2)
O4 0.036(3) 0.029(3) 0.035(3) 0.017(2) 0.004(2) 0.011(2)
O5 0.040(3) 0.023(2) 0.034(3) 0.011(2) 0.004(2) 0.012(2)
O6 0.041(3) 0.026(3) 0.034(3) 0.013(2) 0.008(2) 0.010(2)
O7 0.040(3) 0.028(3) 0.038(3) 0.019(2) 0.007(2) 0.012(2)
O8 0.036(3) 0.029(3) 0.032(3) 0.014(2) 0.001(2) 0.008(2)
O9 0.053(4) 0.057(4) 0.062(5) 0.016(4) -0.001(4) 0.005(4)
C1 0.042(5) 0.032(4) 0.031(4) 0.017(3) 0.005(3) 0.013(4)
C2 0.041(5) 0.033(4) 0.038(4) 0.014(3) 0.007(4) 0.011(4)
C3 0.047(5) 0.036(4) 0.035(4) 0.011(4) 0.002(4) 0.019(4)
C4 0.046(5) 0.035(4) 0.042(4) 0.014(4) 0.004(4) 0.015(4)
C5 0.036(5) 0.036(4) 0.052(5) 0.015(4) 0.005(4) 0.011(4)
C6 0.043(5) 0.042(5) 0.062(6) 0.022(5) -0.003(4) 0.014(4)
C7 0.058(6) 0.050(6) 0.088(8) 0.044(6) 0.005(6) 0.016(5)
C8 0.043(6) 0.045(5) 0.085(8) 0.031(6) -0.008(5) -0.002(4)
C9 0.039(5) 0.047(5) 0.063(6) 0.024(5) -0.006(4) 0.008(4)
C10 0.049(5) 0.035(4) 0.034(4) 0.011(3) -0.001(4) 0.014(4)
C11 0.079(7) 0.045(5) 0.040(5) 0.018(4) 0.013(5) 0.025(5)
C12 0.088(9) 0.054(6) 0.035(5) 0.011(5) 0.001(5) 0.015(6)
C13 0.107(11) 0.063(7) 0.042(6) 0.013(5) -0.022(6) 0.024(7)
C14 0.079(9) 0.095(9) 0.049(6) 0.017(6) -0.011(6) 0.038(7)
C15 0.067(7) 0.061(6) 0.041(5) 0.008(5) -0.005(5) 0.028(6)
C16 0.039(5) 0.022(4) 0.040(4) 0.007(3) 0.004(3) 0.006(3)
C17 0.050(5) 0.039(5) 0.048(5) 0.017(4) 0.009(4) 0.015(4)
C18 0.056(6) 0.041(5) 0.049(5) 0.020(4) 0.014(4) 0.017(4)
C19 0.053(6) 0.039(5) 0.065(6) 0.022(5) 0.005(5) 0.009(4)
C20 0.068(7) 0.045(5) 0.054(6) 0.025(5) 0.009(5) 0.025(5)
C21 0.058(6) 0.030(4) 0.063(6) 0.026(4) 0.019(5) 0.013(4)
C22 0.047(5) 0.028(4) 0.042(4) 0.019(3) 0.012(4) 0.017(4)
C23 0.054(6) 0.045(5) 0.056(5) 0.033(4) 0.013(4) 0.023(4)
C24 0.040(4) 0.023(3) 0.037(4) 0.014(3) 0.000(3) 0.003(3)
C25 0.059(6) 0.030(4) 0.038(4) 0.014(4) 0.001(4) 0.017(4)
C26 0.069(6) 0.052(5) 0.042(5) 0.032(4) 0.008(4) 0.037(5)
C27 0.055(6) 0.044(5) 0.060(6) 0.025(5) -0.003(5) 0.011(5)
C28 0.081(8) 0.036(5) 0.056(6) 0.005(5) -0.015(6) 0.018(5)
C29 0.067(7) 0.035(5) 0.069(7) 0.007(5) 0.013(6) 0.006(5)
C30 0.054(6) 0.032(5) 0.078(7) 0.016(5) 0.003(5) 0.005(4)
C31 0.047(5) 0.034(4) 0.050(5) 0.027(4) 0.011(4) 0.007(4)
C32 0.078(7) 0.047(5) 0.035(5) 0.022(4) 0.003(5) 0.013(5)
C33 0.084(9) 0.064(7) 0.041(5) 0.031(5) 0.018(5) 0.010(6)
C34 0.070(8) 0.058(6) 0.061(7) 0.027(6) 0.024(6) 0.009(6)
C35 0.049(6) 0.064(6) 0.065(7) 0.034(6) 0.013(5) 0.011(5)
C36 0.064(7) 0.056(6) 0.051(6) 0.032(5) 0.018(5) 0.012(5)
C37 0.050(5) 0.032(4) 0.035(4) 0.018(3) 0.001(4) 0.016(4)
C38 0.064(6) 0.045(5) 0.045(5) 0.023(4) 0.015(4) 0.029(5)
C39 0.058(6) 0.045(5) 0.065(6) 0.028(5) 0.013(5) 0.021(5)
C40 0.058(6) 0.047(5) 0.056(6) 0.028(5) 0.002(5) 0.016(5)
C41 0.066(6) 0.043(5) 0.044(5) 0.028(4) 0.002(4) 0.014(5)
C42 0.048(5) 0.036(4) 0.041(5) 0.019(4) 0.005(4) 0.012(4)
C43 0.034(4) 0.026(4) 0.034(4) 0.014(3) 0.005(3) 0.012(3)
C44 0.039(4) 0.034(4) 0.038(4) 0.017(3) 0.010(3) 0.013(4)
C45 0.046(5) 0.032(4) 0.039(4) 0.016(3) 0.009(3) 0.016(4)
C46 0.054(5) 0.028(4) 0.044(4) 0.014(3) 0.013(4) 0.015(3)
C47 0.051(6) 0.066(6) 0.041(4) 0.010(4) 0.009(4) 0.032(5)
C48 0.059(6) 0.058(6) 0.043(5) 0.007(5) 0.008(5) 0.025(5)
C49 0.063(7) 0.037(5) 0.049(5) 0.006(4) 0.003(5) 0.019(5)
C50 0.076(9) 0.052(6) 0.075(8) 0.010(6) 0.017(7) -0.011(6)
C51 0.073(7) 0.056(6) 0.049(6) -0.009(5) 0.023(5) 0.000(5)
C52 0.057(5) 0.034(4) 0.050(5) 0.010(4) 0.024(4) 0.021(4)
C53 0.067(6) 0.048(6) 0.074(7) 0.024(5) -0.004(6) 0.025(5)
C54 0.073(8) 0.065(7) 0.103(10) 0.040(7) 0.016(7) 0.036(7)
C55 0.100(11) 0.074(8) 0.072(8) 0.035(7) 0.013(7) 0.047(8)
C56 0.119(11) 0.055(6) 0.059(6) 0.032(5) 0.048(7) 0.050(7)
C57 0.097(9) 0.054(6) 0.049(6) 0.021(5) 0.039(6) 0.043(6)
C58 0.056(6) 0.044(5) 0.046(5) 0.017(4) 0.017(4) 0.009(4)
C59 0.037(5) 0.065(6) 0.051(6) 0.015(5) 0.005(4) 0.004(5)
C60 0.063(7) 0.071(7) 0.052(6) 0.032(5) 0.012(5) 0.017(6)
C61 0.047(6) 0.075(7) 0.061(6) 0.035(6) 0.020(5) 0.013(5)
C62 0.046(6) 0.063(6) 0.053(6) 0.014(5) 0.010(5) 0.010(5)
C63 0.060(7) 0.060(6) 0.044(5) 0.014(5) 0.010(5) 0.022(5)
C64 0.044(5) 0.029(4) 0.034(4) 0.014(3) 0.009(3) 0.020(4)
C65 0.047(5) 0.029(4) 0.039(4) 0.018(3) 0.010(4) 0.015(4)
C66 0.042(5) 0.033(4) 0.046(5) 0.025(4) 0.012(4) 0.017(4)
C67 0.073(7) 0.039(5) 0.044(5) 0.027(4) 0.023(5) 0.028(5)
C68 0.065(7) 0.059(6) 0.058(6) 0.033(5) 0.033(5) 0.035(5)
C69 0.079(8) 0.055(6) 0.090(9) 0.042(7) 0.042(7) 0.035(6)
C70 0.141(14) 0.047(6) 0.064(8) 0.021(6) 0.044(9) 0.047(8)
C71 0.138(14) 0.095(10) 0.048(7) 0.022(7) 0.020(8) 0.069(10)
C72 0.083(8) 0.070(7) 0.051(6) 0.024(5) 0.019(6) 0.044(6)
C73 0.064(6) 0.033(4) 0.036(4) 0.017(4) 0.020(4) 0.026(4)
C74 0.053(5) 0.036(4) 0.053(5) 0.023(4) 0.013(4) 0.018(4)
C75 0.058(6) 0.052(6) 0.057(6) 0.026(5) 0.018(5) 0.017(5)
C76 0.072(7) 0.034(5) 0.051(5) 0.017(4) 0.025(5) 0.007(5)
C77 0.107(10) 0.028(4) 0.051(6) 0.020(4) 0.030(6) 0.026(5)
C78 0.074(7) 0.039(5) 0.039(4) 0.023(4) 0.021(4) 0.029(5)
C79 0.036(5) 0.028(4) 0.077(7) 0.017(4) -0.004(5) 0.006(4)
C80 0.068(7) 0.042(5) 0.083(8) 0.029(6) -0.009(6) 0.020(5)
C81 0.069(8) 0.045(6) 0.112(11) 0.033(7) -0.027(8) 0.014(6)
C82 0.048(7) 0.053(7) 0.156(15) 0.038(9) -0.022(9) 0.016(6)
C83 0.043(6) 0.051(6) 0.146(14) 0.029(8) 0.016(8) 0.022(5)
C84 0.046(6) 0.031(5) 0.086(8) 0.013(5) 0.007(5) 0.008(4)
C85 0.067(9) 0.125(13) 0.104(12) 0.046(11) -0.002(8) 0.038(9)
C86 0.080(10) 0.095(10) 0.089(10) 0.029(9) 0.000(8) 0.039(8)
C87 0.104(13) 0.141(16) 0.085(11) 0.024(11) 0.005(9) 0.070(12)
C88 0.106(11) 0.090(10) 0.061(8) 0.008(7) -0.018(7) 0.051(9)
O10 0.095(7) 0.175(11) 0.102(8) 0.091(8) -0.013(6) -0.017(7)
C89 0.098(10) 0.152(13) 0.100(11) 0.044(10) -0.032(10) -0.031(9)
C90 0.085(10) 0.145(15) 0.138(15) 0.017(11) 0.002(10) 0.008(10)
C91 0.097(11) 0.128(14) 0.144(15) 0.026(10) -0.011(9) 0.036(10)
C92 0.102(11) 0.122(12) 0.118(13) 0.042(10) -0.010(9) 0.022(9)
O11 0.170(17) 0.178(17) 0.21(2) 0.126(17) 0.024(15) 0.032(14)
C93 0.25(3) 0.113(17) 0.15(2) 0.074(17) -0.07(2) -0.003(19)
C94 0.27(3) 0.093(13) 0.083(12) 0.039(11) -0.005(16) 0.045(17)
C95 0.14(2) 0.139(18) 0.17(2) 0.100(18) 0.064(18) 0.049(16)
C96 0.18(3) 0.16(2) 0.125(18) 0.064(17) -0.012(17) 0.040(19)
O12 0.13(2) 0.16(2) 0.19(2) 0.064(19) -0.06(2) 0.02(2)
C97 0.15(3) 0.20(3) 0.25(3) 0.01(3) -0.09(2) 0.04(2)
C98 0.18(3) 0.19(3) 0.26(3) 0.01(3) -0.11(3) 0.06(3)
C99 0.18(3) 0.17(3) 0.23(3) 0.02(2) -0.11(3) 0.05(3)
C100 0.16(3) 0.13(3) 0.18(2) 0.07(2) -0.08(2) 0.03(2)

loop_
_atom_type_symbol
_atom_type_description
_atom_type_scat_dispersion_real
_atom_type_scat_dispersion_imag
_atom_type_scat_source
C C 0.0033 0.0016 'International Tables Vol C Tables 4.2.6.8 and 6.1.1.4'
H H 0.0000 0.0000 'International Tables Vol C Tables 4.2.6.8 and 6.1.1.4'
Au Au -2.0133 8.8022 'International Tables Vol C Tables 4.2.6.8 and 6.1.1.4'
F F 0.0171 0.0103 'International Tables Vol C Tables 4.2.6.8 and 6.1.1.4'
Mo Mo -1.6832 0.6857 'International Tables Vol C Tables 4.2.6.8 and 6.1.1.4'
O O 0.0106 0.0060 'International Tables Vol C Tables 4.2.6.8 and 6.1.1.4'
P P 0.1023 0.0942 'International Tables Vol C Tables 4.2.6.8 and 6.1.1.4'

loop_
_geom_angle_atom_site_label_1
_geom_angle_atom_site_label_2
_geom_angle_atom_site_label_3
_geom_angle
_geom_angle_site_symmetry_3
P1 Au1 Au2 105.31(5) 2_666
C16 Au1 Au2 84.4(2) 2_666
C16 Au1 P1 169.8(2) .
P2 Au2 Au1 105.07(5) 2_666
C37 Au2 Au1 84.3(2) 2_666
C37 Au2 P2 169.8(2) .
C58 Au3 P3 177.8(3) .
C79 Au4 P4 175.8(3) .
Mo2 Mo1 O1 91.41(15) .
Mo2 Mo1 O4 91.20(15) .
Mo2 Mo1 O6 91.94(16) .
Mo2 Mo1 O8 91.48(15) .
Mo2 Mo1 O9 173.9(2) .
O1 Mo1 O6 176.6(2) .
O1 Mo1 O9 87.6(2) .
O4 Mo1 O1 90.5(2) .
O4 Mo1 O6 89.2(2) .
O4 Mo1 O8 177.2(2) .
O4 Mo1 O9 94.8(2) .
O6 Mo1 O9 89.1(2) .
O8 Mo1 O1 88.6(2) .
O8 Mo1 O6 91.4(2) .
O8 Mo1 O9 82.5(2) .
Mo1 Mo2 O2 92.53(15) .
Mo1 Mo2 O5 92.00(15) .
Mo1 Mo2 O7 92.65(16) .
O2 Mo2 O5 175.4(2) .
O2 Mo2 O7 87.8(2) .
O3 Mo2 Mo1 92.65(15) .
O3 Mo2 O2 90.8(2) .
O3 Mo2 O5 88.4(2) .
O3 Mo2 O7 174.6(2) .
O7 Mo2 O5 92.6(2) .
C3 P1 Au1 117.0(3) .
C4 P1 Au1 108.5(3) .
C4 P1 C3 104.0(4) .
C10 P1 Au1 114.8(3) .
C10 P1 C3 106.3(4) .
C10 P1 C4 105.2(4) .
C24 P2 Au2 116.1(3) .
C25 P2 Au2 107.5(3) .
C25 P2 C24 103.2(4) .
C31 P2 Au2 116.9(3) .
C31 P2 C24 104.5(4) .
C31 P2 C25 107.5(4) .
C45 P3 Au3 112.6(3) .
C45 P3 C52 103.2(4) .
C46 P3 Au3 114.4(3) .
C46 P3 C45 106.1(4) .
C46 P3 C52 106.2(4) .
C52 P3 Au3 113.4(3) .
C66 P4 Au4 115.4(3) .
C66 P4 C67 105.2(4) .
C66 P4 C73 105.6(4) .
C67 P4 Au4 111.0(4) .
C67 P4 C73 104.2(4) .
C73 P4 Au4 114.5(3) .
C1 O1 Mo1 116.9(5) .
C1 O2 Mo2 117.0(5) .
C22 O3 Mo2 116.2(5) .
C22 O4 Mo1 116.7(5) .
C43 O5 Mo2 116.6(5) .
C43 O6 Mo1 116.9(5) .
C64 O7 Mo2 115.6(5) .
C64 O8 Mo1 116.4(5) .
C85 O9 Mo1 117.9(8) .
C88 O9 Mo1 123.7(9) .
C88 O9 C85 99.0(11) .
O1 C1 O2 122.1(7) .
O1 C1 C2 121.3(7) .
O2 C1 C2 116.5(7) .
C1 C2 C3 114.9(7) .
C2 C3 P1 110.0(6) .
C5 C4 P1 119.1(7) .
C9 C4 P1 122.3(7) .
C9 C4 C5 118.6(8) .
C6 C5 C4 121.1(8) .
C5 C6 C7 119.7(9) .
C8 C7 C6 119.1(9) .
C7 C8 C9 121.1(9) .
C8 C9 C4 120.4(9) .
C11 C10 P1 117.4(8) .
C11 C10 C15 120.3(9) .
C15 C10 P1 122.4(7) .
C10 C11 C12 118.9(11) .
C13 C12 C11 121.0(11) .
C14 C13 C12 121.4(11) .
C13 C14 C15 118.8(13) .
C10 C15 C14 119.6(11) .
C17 C16 Au1 124.3(7) .
C21 C16 Au1 119.8(7) .
C21 C16 C17 115.8(9) .
F1 C17 C16 121.3(9) .
F1 C17 C18 114.9(8) .
C16 C17 C18 123.8(9) .
F2 C18 C17 122.6(9) .
F2 C18 C19 118.9(9) .
C19 C18 C17 118.5(9) .
F3 C19 C18 119.9(10) .
F3 C19 C20 120.3(10) .
C20 C19 C18 119.8(10) .
F4 C20 C19 120.5(10) .
F4 C20 C21 120.5(9) .
C19 C20 C21 118.9(10) .
F5 C21 C20 115.7(9) .
C16 C21 F5 121.1(9) .
C16 C21 C20 123.2(9) .
O3 C22 C23 115.5(8) .
O4 C22 O3 123.3(7) .
O4 C22 C23 121.3(7) .
C22 C23 C24 113.4(8) .
C23 C24 P2 108.7(6) .
C26 C25 P2 121.2(7) .
C30 C25 P2 122.6(8) .
C30 C25 C26 116.1(9) .
C27 C26 C25 125.9(10) .
C26 C27 C28 117.6(11) .
C27 C28 C29 119.0(10) .
C30 C29 C28 120.2(10) .
C29 C30 C25 121.1(11) .
C32 C31 P2 117.8(8) .
C36 C31 P2 122.5(7) .
C36 C31 C32 119.6(9) .
C33 C32 C31 118.8(11) .
C34 C33 C32 121.8(10) .
C33 C34 C35 120.0(11) .
C34 C35 C36 119.8(11) .
C31 C36 C35 119.9(10) .
C38 C37 Au2 122.2(6) .
C42 C37 Au2 124.3(7) .
C42 C37 C38 113.3(8) .
F6 C38 C37 119.4(9) .
F6 C38 C39 116.5(9) .
C39 C38 C37 124.1(9) .
F7 C39 C38 120.4(9) .
F7 C39 C40 120.5(10) .
C38 C39 C40 119.1(10) .
F8 C40 C39 119.3(10) .
F8 C40 C41 121.9(9) .
C41 C40 C39 118.7(10) .
C40 C41 F9 119.5(9) .
C40 C41 C42 120.7(9) .
C42 C41 F9 119.8(9) .
F10 C42 C37 119.6(8) .
F10 C42 C41 116.4(8) .
C37 C42 C41 124.0(9) .
O5 C43 C44 118.6(7) .
O6 C43 O5 122.5(7) .
O6 C43 C44 118.9(7) .
C43 C44 C45 114.6(7) .
C44 C45 P3 112.2(6) .
C47 C46 P3 121.0(8) .
C47 C46 C51 117.0(9) .
C51 C46 P3 122.0(7) .
C46 C47 C48 123.2(10) .
C47 C48 C49 119.7(9) .
C48 C49 C50 119.1(10) .
C51 C50 C49 120.8(12) .
C50 C51 C46 120.0(10) .
C53 C52 P3 120.9(8) .
C53 C52 C57 118.4(11) .
C57 C52 P3 120.8(9) .
C52 C53 C54 123.0(12) .
C55 C54 C53 118.8(13) .
C54 C55 C56 119.6(12) .
C57 C56 C55 119.8(11) .
C56 C57 C52 120.5(12) .
C59 C58 Au3 126.8(8) .
C59 C58 C63 111.7(9) .
C63 C58 Au3 121.4(8) .
F11 C59 C60 115.3(11) .
C58 C59 F11 118.5(9) .
C58 C59 C60 126.2(11) .
F12 C60 C59 120.4(11) .
C61 C60 F12 120.7(10) .
C61 C60 C59 118.8(11) .
F13 C61 C62 120.1(10) .
C60 C61 F13 119.6(11) .
C60 C61 C62 120.3(10) .
F14 C62 C61 121.5(10) .
F14 C62 C63 118.5(11) .
C63 C62 C61 119.9(11) .
F15 C63 C58 117.4(10) .
C62 C63 F15 119.7(10) .
C62 C63 C58 122.9(11) .
O7 C64 C65 119.1(7) .
O8 C64 O7 123.9(7) .
O8 C64 C65 117.0(7) .
C66 C65 C64 113.1(7) .
C65 C66 P4 112.2(6) .
C68 C67 P4 122.2(8) .
C72 C67 P4 119.4(8) .
C72 C67 C68 118.4(9) .
C69 C68 C67 119.5(11) .
C70 C69 C68 120.4(12) .
C69 C70 C71 122.7(11) .
C72 C71 C70 115.7(13) .
C71 C72 C67 123.3(12) .
C74 C73 P4 122.6(6) .
C74 C73 C78 119.5(9) .
C78 C73 P4 117.9(8) .
C73 C74 C75 120.5(9) .
C74 C75 C76 119.4(11) .
C77 C76 C75 119.7(9) .
C76 C77 C78 120.8(9) .
C77 C78 C73 120.1(10) .
C80 C79 Au4 120.7(9) .
C84 C79 Au4 124.4(9) .
C84 C79 C80 114.9(10) .
F16 C80 C79 119.7(10) .
C81 C80 F16 114.5(12) .
C81 C80 C79 125.8(14) .
F17 C81 C80 124.0(16) .
F17 C81 C82 119.7(13) .
C80 C81 C82 116.2(14) .
F18 C82 C81 117.2(17) .
F18 C82 C83 120.5(18) .
C81 C82 C83 122.1(11) .
F19 C83 C82 121.4(13) .
F19 C83 C84 122.9(16) .
C84 C83 C82 115.7(14) .
F20 C84 C83 114.6(12) .
C79 C84 F20 120.2(10) .
C79 C84 C83 125.2(14) .
O9 C85 C86 105.3(13) .
C87 C86 C85 101.3(14) .
C86 C87 C88 105.3(15) .
O9 C88 C87 106.8(12) .
C92 O10 C89 110.1 .
O10 C89 C90 106.3 .
C89 C90 C91 101.8 .
C92 C91 C90 101.7 .
O10 C92 C91 106.3 .
C96 O11 C93 113(2) .
O11 C93 C94 112(2) .
C95 C94 C93 99.9(18) .
C94 C95 C96 110.9(19) .
O11 C96 C95 97(2) .
C100 O12 C97 110.1 .
O12 C97 C98 106.3 .
C97 C98 C99 101.7 .
C100 C99 C98 101.7 .
O12 C100 C99 106.3 .

loop_
_geom_bond_atom_site_label_1
_geom_bond_atom_site_label_2
_geom_bond_distance
_geom_bond_site_symmetry_2
Au1 Au2 3.2198(4) 2_666
Au1 P1 2.282(2) .
Au1 C16 2.071(9) .
Au2 P2 2.280(2) .
Au2 C37 2.029(9) .
Au3 P3 2.273(2) .
Au3 C58 2.030(10) .
Au4 P4 2.272(2) .
Au4 C79 2.035(10) .
Mo1 Mo2 2.0904(9) .
Mo1 O1 2.118(5) .
Mo1 O4 2.112(5) .
Mo1 O6 2.122(5) .
Mo1 O8 2.113(5) .
Mo1 O9 2.500(8) .
Mo2 O2 2.094(5) .
Mo2 O3 2.090(5) .
Mo2 O5 2.110(5) .
Mo2 O7 2.106(5) .
P1 C3 1.841(8) .
P1 C4 1.831(9) .
P1 C10 1.811(9) .
P2 C24 1.842(8) .
P2 C25 1.821(9) .
P2 C31 1.815(9) .
P3 C45 1.818(8) .
P3 C46 1.805(10) .
P3 C52 1.831(11) .
P4 C66 1.813(8) .
P4 C67 1.816(9) .
P4 C73 1.819(10) .
F1 C17 1.360(11) .
F2 C18 1.332(11) .
F3 C19 1.331(12) .
F4 C20 1.355(12) .
F5 C21 1.368(11) .
F6 C38 1.372(11) .
F7 C39 1.359(12) .
F8 C40 1.331(12) .
F9 C41 1.383(11) .
F10 C42 1.357(11) .
F11 C59 1.353(13) .
F12 C60 1.350(13) .
F13 C61 1.355(13) .
F14 C62 1.345(13) .
F15 C63 1.360(13) .
F16 C80 1.372(15) .
F17 C81 1.342(17) .
F18 C82 1.358(14) .
F19 C83 1.338(18) .
F20 C84 1.375(15) .
O1 C1 1.275(10) .
O2 C1 1.279(10) .
O3 C22 1.275(10) .
O4 C22 1.261(10) .
O5 C43 1.291(9) .
O6 C43 1.259(9) .
O7 C64 1.274(10) .
O8 C64 1.267(10) .
O9 C85 1.456(17) .
O9 C88 1.381(15) .
C1 C2 1.474(12) .
C2 C3 1.542(12) .
C4 C5 1.391(13) .
C4 C9 1.388(13) .
C5 C6 1.383(13) .
C6 C7 1.398(14) .
C7 C8 1.378(16) .
C8 C9 1.381(15) .
C10 C11 1.365(13) .
C10 C15 1.380(15) .
C11 C12 1.393(15) .
C12 C13 1.35(2) .
C13 C14 1.343(19) .
C14 C15 1.420(15) .
C16 C17 1.374(13) .
C16 C21 1.349(14) .
C17 C18 1.382(14) .
C18 C19 1.379(15) .
C19 C20 1.365(15) .
C20 C21 1.406(15) .
C22 C23 1.508(11) .
C23 C24 1.524(12) .
C25 C26 1.398(14) .
C25 C30 1.381(14) .
C26 C27 1.333(14) .
C27 C28 1.401(15) .
C28 C29 1.418(17) .
C29 C30 1.377(15) .
C31 C32 1.397(12) .
C31 C36 1.382(15) .
C32 C33 1.385(16) .
C33 C34 1.349(18) .
C34 C35 1.376(16) .
C35 C36 1.397(14) .
C37 C38 1.386(13) .
C37 C42 1.374(12) .
C38 C39 1.378(15) .
C39 C40 1.386(15) .
C40 C41 1.336(15) .
C41 C42 1.380(14) .
C43 C44 1.499(11) .
C44 C45 1.526(12) .
C46 C47 1.345(13) .
C46 C51 1.422(15) .
C47 C48 1.369(15) .
C48 C49 1.370(15) .
C49 C50 1.377(16) .
C50 C51 1.370(17) .
C52 C53 1.320(15) .
C52 C57 1.404(14) .
C53 C54 1.383(17) .
C54 C55 1.373(19) .
C55 C56 1.386(19) .
C56 C57 1.362(17) .
C58 C59 1.350(16) .
C58 C63 1.474(15) .
C59 C60 1.384(15) .
C60 C61 1.347(16) .
C61 C62 1.372(17) .
C62 C63 1.347(16) .
C64 C65 1.517(11) .
C65 C66 1.513(11) .
C67 C68 1.393(14) .
C67 C72 1.386(16) .
C68 C69 1.387(16) .
C69 C70 1.33(2) .
C70 C71 1.42(2) .
C71 C72 1.367(16) .
C73 C74 1.373(14) .
C73 C78 1.394(12) .
C74 C75 1.384(14) .
C75 C76 1.400(15) .
C76 C77 1.366(17) .
C77 C78 1.370(15) .
C79 C80 1.394(16) .
C79 C84 1.343(16) .
C80 C81 1.347(17) .
C81 C82 1.39(2) .
C82 C83 1.41(2) .
C83 C84 1.390(17) .
C85 C86 1.60(2) .
C86 C87 1.43(2) .
C87 C88 1.56(2) .
O10 C89 1.4360 .
O10 C92 1.4351 .
C89 C90 1.5313 .
C90 C91 1.5360 .
C91 C92 1.5322 .
O11 C93 1.38(3) .
O11 C96 1.36(3) .
C93 C94 1.48(3) .
C94 C95 1.34(3) .
C95 C96 1.67(3) .
O12 C97 1.4368 .
O12 C100 1.4359 .
C97 C98 1.5322 .
C98 C99 1.5358 .
C99 C100 1.5321 .
